data_4001165
loop_
_publ_author_name
'Wickleder, Mathias S.'
'B\"uchner, Oliver'
'Gerlach, Frauke'
'Necke, Mandus'
'Al-Shamery, Katharina'
'Wich, Thomas'
'Luttermann, Tim'

_publ_section_title
;
 Synthesis, Characterization and Electron Beam Assisted Decomposition of
 (NO2)[Au(NO3)4]
;
_journal_issue 16
_journal_name_full 'Chemistry of Materials'
_journal_page_first 5181
_journal_paper_doi 10.1021/cm800066r
_journal_volume 20
_journal_year 2008
_chemical_formula_sum 'Au N5 O14'
_chemical_formula_weight 491.02
_chemical_name_systematic
; 
 ? 
;
_space_group_IT_number 14
_symmetry_space_group_name_Hall '-P 2yn'
_symmetry_space_group_name_H-M 'P 1 21/n 1'
_atom_sites_solution_hydrogens geom
_atom_sites_solution_primary direct
_atom_sites_solution_secondary difmap
_audit_creation_method SHELXL-97
_cell_angle_alpha 90.00
_cell_angle_beta 112.67(3)
_cell_angle_gamma 90.00
_cell_formula_units_Z 2
_cell_length_a 7.751(2)
_cell_length_b 8.1021(15)
_cell_length_c 8.987(2)
_cell_measurement_temperature 293(2)
_cell_volume 520.8(2)
_computing_structure_refinement 'SHELXL-97 (Sheldrick, 1997)'
_computing_structure_solution 'SHELXS-97 (Sheldrick, 1990)'
_diffrn_ambient_temperature 293(2)
_diffrn_measured_fraction_theta_full 0.999
_diffrn_measured_fraction_theta_max 0.999
_diffrn_radiation_monochromator graphite
_diffrn_radiation_source 'fine-focus sealed tube'
_diffrn_radiation_type MoK\a
_diffrn_radiation_wavelength 0.71073
_diffrn_reflns_av_R_equivalents 0.1224
_diffrn_reflns_av_sigmaI/netI 0.1407
_diffrn_reflns_limit_h_max 9
_diffrn_reflns_limit_h_min -9
_diffrn_reflns_limit_k_max 10
_diffrn_reflns_limit_k_min -10
_diffrn_reflns_limit_l_max 11
_diffrn_reflns_limit_l_min -11
_diffrn_reflns_number 4416
_diffrn_reflns_theta_full 27.00
_diffrn_reflns_theta_max 27.00
_diffrn_reflns_theta_min 2.96
_exptl_absorpt_coefficient_mu 14.231
_exptl_crystal_density_diffrn 3.131
_exptl_crystal_density_method 'not measured'
_exptl_crystal_F_000 452
_refine_diff_density_max 1.127
_refine_diff_density_min -1.640
_refine_diff_density_rms 0.266
_refine_ls_extinction_coef 0.0010(4)
_refine_ls_extinction_expression Fc^*^=kFc[1+0.001xFc^2^\l^3^/sin(2\q)]^-1/4^
_refine_ls_extinction_method SHELXL
_refine_ls_goodness_of_fit_ref 0.805
_refine_ls_hydrogen_treatment mixed
_refine_ls_matrix_type full
_refine_ls_number_parameters 95
_refine_ls_number_reflns 1137
_refine_ls_number_restraints 0
_refine_ls_restrained_S_all 0.805
_refine_ls_R_factor_all 0.0985
_refine_ls_R_factor_gt 0.0337
_refine_ls_shift/su_max 0.000
_refine_ls_shift/su_mean 0.000
_refine_ls_structure_factor_coef Fsqd
_refine_ls_weighting_details 'calc w=1/[\s^2^(Fo^2^)+(0.0000P)^2^+0.0000P] where P=(Fo^2^+2Fc^2^)/3'
_refine_ls_weighting_scheme calc
_refine_ls_wR_factor_gt 0.0534
_refine_ls_wR_factor_ref 0.0622
_reflns_number_gt 617
_reflns_number_total 1137
_reflns_threshold_expression >2sigma(I)
_cod_data_source_file cm800066r-file002.cif
_cod_data_source_block (NO2)[Au(NO3)4]
_cod_database_code 4001165

loop_
_symmetry_equiv_pos_as_xyz
'x, y, z'
'-x+1/2, y+1/2, -z+1/2'
'-x, -y, -z'
'x-1/2, -y-1/2, z-1/2'

loop_
_atom_site_label
_atom_site_type_symbol
_atom_site_fract_x
_atom_site_fract_y
_atom_site_fract_z
_atom_site_U_iso_or_equiv
_atom_site_adp_type
_atom_site_occupancy
_atom_site_symmetry_multiplicity
_atom_site_calc_flag
_atom_site_refinement_flags
Au1 Au 0.0000 0.0000 0.0000 0.0232(2) Uani 1 2 d S
N3 N 1.0000 0.0000 0.5000 0.029(3) Uani 1 2 d S
N2 N 0.3650(14) 0.0727(15) 0.2249(12) 0.036(3) Uani 1 1 d .
O11 O 0.6813(11) -0.1919(11) 0.2520(10) 0.044(2) Uani 1 1 d .
O21 O 1.0053(11) 0.3432(12) 0.7784(10) 0.055(3) Uani 1 1 d .
O22 O 0.2462(9) 0.1142(10) 0.0747(8) 0.0307(19) Uani 1 1 d .
O23 O 0.3206(11) -0.0431(11) 0.2934(10) 0.036(3) Uani 1 1 d .
N1 N 0.1676(12) -0.2336(12) -0.1357(13) 0.031(2) Uani 1 1 d .
O13 O 0.2480(12) -0.2659(11) 0.0046(10) 0.044(2) Uani 1 1 d .
O12 O 0.0491(10) -0.1045(10) -0.1823(8) 0.034(2) Uani 1 1 d .
O31 O 1.1021(11) -0.0903(11) 0.4881(10) 0.043(2) Uani 1 1 d .

loop_
_atom_site_aniso_label
_atom_site_aniso_U_11
_atom_site_aniso_U_22
_atom_site_aniso_U_33
_atom_site_aniso_U_23
_atom_site_aniso_U_13
_atom_site_aniso_U_12
Au1 0.0204(3) 0.0222(3) 0.0231(3) 0.0028(10) 0.00392(18) 0.0017(10)
N3 0.028(6) 0.027(8) 0.029(6) 0.01(2) 0.009(5) -0.01(2)
N2 0.019(5) 0.048(8) 0.027(6) -0.008(5) -0.009(4) -0.006(5)
O11 0.050(5) 0.041(6) 0.052(5) 0.005(4) 0.032(4) -0.003(4)
O21 0.033(5) 0.065(7) 0.052(6) -0.003(5) 0.000(4) 0.019(5)
O22 0.016(4) 0.039(5) 0.031(4) 0.004(4) 0.003(3) -0.005(3)
O23 0.026(4) 0.043(11) 0.029(5) 0.010(4) 0.000(3) -0.002(4)
N1 0.025(5) 0.029(6) 0.044(6) -0.004(5) 0.020(5) 0.005(4)
O13 0.057(5) 0.040(6) 0.030(5) 0.010(4) 0.010(4) 0.031(4)
O12 0.030(4) 0.037(5) 0.030(4) 0.010(4) 0.007(3) 0.015(4)
O31 0.041(5) 0.038(6) 0.054(5) 0.007(4) 0.022(5) 0.003(4)

loop_
_atom_type_symbol
_atom_type_description
_atom_type_scat_dispersion_real
_atom_type_scat_dispersion_imag
_atom_type_scat_source
Au Au -2.0133 8.8022 'International Tables Vol C Tables 4.2.6.8 and 6.1.1.4'
N N 0.0061 0.0033 'International Tables Vol C Tables 4.2.6.8 and 6.1.1.4'
O O 0.0106 0.0060 'International Tables Vol C Tables 4.2.6.8 and 6.1.1.4'

loop_
_geom_angle_atom_site_label_1
_geom_angle_atom_site_label_2
_geom_angle_atom_site_label_3
_geom_angle
_geom_angle_site_symmetry_1
_geom_angle_site_symmetry_3
O22 Au1 O22 180.0(4) 3 .
O22 Au1 O12 89.3(3) 3 .
O22 Au1 O12 90.7(3) . .
O22 Au1 O12 90.7(3) 3 3
O22 Au1 O12 89.3(3) . 3
O12 Au1 O12 180.0(4) . 3
O31 N3 O31 180.000(3) 3_756 .
O21 N2 O23 127.2(11) 4_565 .
O21 N2 O22 114.7(11) 4_565 .
O23 N2 O22 118.1(10) . .
N2 O22 Au1 114.6(7) . .
O13 N1 O11 126.0(10) . 4
O13 N1 O12 120.8(9) . .
O11 N1 O12 113.3(9) 4 .
N1 O12 Au1 113.3(6) . .

loop_
_geom_bond_atom_site_label_1
_geom_bond_atom_site_label_2
_geom_bond_distance
_geom_bond_site_symmetry_2
Au1 O22 1.990(7) 3
Au1 O22 1.990(7) .
Au1 O12 2.007(8) .
Au1 O12 2.007(8) 3
N3 O31 1.112(9) 3_756
N3 O31 1.112(9) .
N2 O21 1.214(12) 4_565
N2 O23 1.242(12) .
N2 O22 1.351(12) .
O11 N1 1.215(12) 4_656
O21 N2 1.214(12) 4_666
N1 O13 1.201(11) .
N1 O11 1.215(12) 4
N1 O12 1.347(11) .
